data_2223991
loop_
_publ_author_name
'Cao, Guo-Biao'

_publ_section_title
;
 (<i>E</i>)-<i>N</i>'-(2-Chlorobenzylidene)-2-methoxybenzohydrazide
;
_journal_coeditor_code RZ2366
_journal_issue 11
_journal_name_full 'Acta Crystallographica Section E'
_journal_page_first o2650
_journal_paper_doi 10.1107/S1600536809039725
_journal_volume 65
_journal_year 2009
_chemical_formula_iupac 'C15 H13 Cl N2 O2'
_chemical_formula_moiety 'C15 H13 Cl N2 O2'
_chemical_formula_sum 'C15 H13 Cl N2 O2'
_chemical_formula_weight 288.72
_chemical_name_systematic
;
(<i>E</i>)-<i>N</i>'-(2-Chlorobenzylidene)-2-methoxybenzohydrazide
;
_space_group_IT_number 61
_symmetry_cell_setting orthorhombic
_symmetry_space_group_name_Hall '-P 2ac 2ab'
_symmetry_space_group_name_H-M 'P b c a'
_atom_sites_solution_hydrogens geom
_atom_sites_solution_primary direct
_atom_sites_solution_secondary difmap
_audit_creation_method SHELXL-97
_cell_angle_alpha 90.00
_cell_angle_beta 90.00
_cell_angle_gamma 90.00
_cell_formula_units_Z 8
_cell_length_a 12.808(2)
_cell_length_b 9.719(2)
_cell_length_c 21.8820(10)
_cell_measurement_reflns_used 4172
_cell_measurement_temperature 298(2)
_cell_measurement_theta_max 26.7
_cell_measurement_theta_min 2.4
_cell_volume 2723.9(7)
_computing_cell_refinement 'SAINT (Bruker, 2007)'
_computing_data_collection 'SMART (Bruker, 2007)'
_computing_data_reduction 'SAINT (Bruker, 2007)'
_computing_molecular_graphics 'SHELXTL (Sheldrick, 2008)'
_computing_publication_material 'SHELXTL (Sheldrick, 2008)'
_computing_structure_refinement 'SHELXTL (Sheldrick, 2008)'
_computing_structure_solution 'SHELXTL (Sheldrick, 2008)'
_diffrn_ambient_temperature 298(2)
_diffrn_measured_fraction_theta_full 0.998
_diffrn_measured_fraction_theta_max 0.998
_diffrn_measurement_device_type 'Bruker SMART CCD area-detector'
_diffrn_measurement_method \w
_diffrn_radiation_monochromator graphite
_diffrn_radiation_source 'fine-focus sealed tube'
_diffrn_radiation_type MoK\a
_diffrn_radiation_wavelength 0.71073
_diffrn_reflns_av_R_equivalents 0.0257
_diffrn_reflns_av_sigmaI/netI 0.0182
_diffrn_reflns_limit_h_max 11
_diffrn_reflns_limit_h_min -16
_diffrn_reflns_limit_k_max 12
_diffrn_reflns_limit_k_min -12
_diffrn_reflns_limit_l_max 27
_diffrn_reflns_limit_l_min -27
_diffrn_reflns_number 15666
_diffrn_reflns_theta_full 27.00
_diffrn_reflns_theta_max 27.00
_diffrn_reflns_theta_min 1.86
_diffrn_standards_number 0
_exptl_absorpt_coefficient_mu 0.283
_exptl_absorpt_correction_T_max 0.9276
_exptl_absorpt_correction_T_min 0.9200
_exptl_absorpt_correction_type multi-scan
_exptl_absorpt_process_details '(SADABS; Bruker, 2001)'
_exptl_crystal_colour colourless
_exptl_crystal_density_diffrn 1.408
_exptl_crystal_density_method 'not measured'
_exptl_crystal_description block
_exptl_crystal_F_000 1200
_exptl_crystal_size_max 0.30
_exptl_crystal_size_mid 0.27
_exptl_crystal_size_min 0.27
_refine_diff_density_max 0.238
_refine_diff_density_min -0.332
_refine_ls_extinction_method none
_refine_ls_goodness_of_fit_ref 1.046
_refine_ls_hydrogen_treatment mixed
_refine_ls_matrix_type full
_refine_ls_number_parameters 185
_refine_ls_number_reflns 2977
_refine_ls_number_restraints 1
_refine_ls_restrained_S_all 1.046
_refine_ls_R_factor_all 0.0507
_refine_ls_R_factor_gt 0.0376
_refine_ls_shift/su_max 0.001
_refine_ls_shift/su_max_lt 0.001
_refine_ls_shift/su_mean 0.000
_refine_ls_structure_factor_coef Fsqd
_refine_ls_weighting_details 'calc w=1/[\s^2^(Fo^2^)+(0.0414P)^2^+0.9256P] where P=(Fo^2^+2Fc^2^)/3'
_refine_ls_weighting_scheme calc
_refine_ls_wR_factor_gt 0.0936
_refine_ls_wR_factor_ref 0.1027
_reflns_number_gt 2317
_reflns_number_total 2977
_reflns_threshold_expression I>2\s(I)
_cod_data_source_file rz2366.cif
_cod_data_source_block I
_cod_database_code 2223991
_cod_database_fobs_code 2223991

loop_
_symmetry_equiv_pos_as_xyz
'x, y, z'
'-x+1/2, -y, z+1/2'
'-x, y+1/2, -z+1/2'
'x+1/2, -y+1/2, -z'
'-x, -y, -z'
'x-1/2, y, -z-1/2'
'x, -y-1/2, z-1/2'
'-x-1/2, y-1/2, z'

loop_
_atom_site_type_symbol
_atom_site_label
_atom_site_fract_x
_atom_site_fract_y
_atom_site_fract_z
_atom_site_U_iso_or_equiv
_atom_site_adp_type
_atom_site_calc_flag
_atom_site_refinement_flags
_atom_site_occupancy
_atom_site_disorder_assembly
_atom_site_disorder_group
Cl Cl1 0.69237(5) 1.03716(5) 0.48396(2) 0.07052(19) Uani d . 1 . .
N N1 0.65156(10) 0.68177(13) 0.59858(5) 0.0376(3) Uani d . 1 . .
N N2 0.70523(10) 0.69184(13) 0.65323(6) 0.0368(3) Uani d D 1 . .
O O1 0.70476(9) 0.46137(10) 0.66748(5) 0.0429(3) Uani d . 1 . .
O O2 0.91235(9) 0.45442(12) 0.71914(6) 0.0519(3) Uani d . 1 . .
C C1 0.59496(13) 0.79503(16) 0.50823(7) 0.0397(4) Uani d . 1 . .
C C2 0.60523(14) 0.90535(19) 0.46817(7) 0.0473(4) Uani d . 1 . .
C C3 0.54802(17) 0.9123(2) 0.41464(8) 0.0630(5) Uani d . 1 . .
H H3 0.5550 0.9877 0.3888 0.076 Uiso calc R 1 . .
C C4 0.48113(17) 0.8075(3) 0.39982(8) 0.0691(6) Uani d . 1 . .
H H4 0.4425 0.8124 0.3639 0.083 Uiso calc R 1 . .
C C5 0.47062(15) 0.6950(2) 0.43767(8) 0.0616(5) Uani d . 1 . .
H H5 0.4259 0.6234 0.4271 0.074 Uiso calc R 1 . .
C C6 0.52691(14) 0.68944(19) 0.49135(8) 0.0501(4) Uani d . 1 . .
H H6 0.5194 0.6136 0.5169 0.060 Uiso calc R 1 . .
C C7 0.65157(13) 0.79086(16) 0.56644(7) 0.0399(4) Uani d . 1 . .
H H7 0.6876 0.8682 0.5799 0.048 Uiso calc R 1 . .
C C8 0.72722(11) 0.57716(15) 0.68513(6) 0.0328(3) Uani d . 1 . .
C C9 0.77783(12) 0.60482(15) 0.74570(7) 0.0363(3) Uani d . 1 . .
C C10 0.86873(13) 0.53644(16) 0.76282(7) 0.0429(4) Uani d . 1 . .
C C11 0.90966(17) 0.5564(2) 0.82074(9) 0.0602(5) Uani d . 1 . .
H H11 0.9706 0.5113 0.8323 0.072 Uiso calc R 1 . .
C C12 0.85998(19) 0.6431(3) 0.86112(9) 0.0716(6) Uani d . 1 . .
H H12 0.8868 0.6538 0.9003 0.086 Uiso calc R 1 . .
C C13 0.77176(17) 0.7140(2) 0.84470(8) 0.0634(5) Uani d . 1 . .
H H13 0.7399 0.7742 0.8720 0.076 Uiso calc R 1 . .
C C14 0.73121(14) 0.69436(17) 0.78697(7) 0.0453(4) Uani d . 1 . .
H H14 0.6714 0.7420 0.7754 0.054 Uiso calc R 1 . .
C C15 1.01129(16) 0.3943(3) 0.73206(11) 0.0753(7) Uani d . 1 . .
H H15A 1.0616 0.4657 0.7393 0.113 Uiso calc R 1 . .
H H15B 1.0332 0.3395 0.6979 0.113 Uiso calc R 1 . .
H H15C 1.0058 0.3372 0.7677 0.113 Uiso calc R 1 . .
H H2 0.7296(17) 0.7743(14) 0.6645(9) 0.080 Uiso d D 1 . .

loop_
_atom_site_aniso_label
_atom_site_aniso_U_11
_atom_site_aniso_U_22
_atom_site_aniso_U_33
_atom_site_aniso_U_12
_atom_site_aniso_U_13
_atom_site_aniso_U_23
Cl1 0.1003(4) 0.0546(3) 0.0567(3) -0.0134(3) -0.0006(3) 0.0130(2)
N1 0.0449(7) 0.0357(7) 0.0323(6) 0.0034(6) -0.0073(5) -0.0016(5)
N2 0.0478(7) 0.0295(6) 0.0330(6) -0.0012(5) -0.0091(5) 0.0000(5)
O1 0.0548(7) 0.0287(6) 0.0451(6) 0.0017(5) -0.0090(5) -0.0018(5)
O2 0.0435(7) 0.0469(7) 0.0654(8) 0.0123(5) -0.0045(6) 0.0001(6)
C1 0.0478(9) 0.0403(8) 0.0311(7) 0.0094(7) -0.0030(6) -0.0032(6)
C2 0.0583(10) 0.0487(10) 0.0349(8) 0.0099(8) 0.0001(7) 0.0014(7)
C3 0.0777(14) 0.0747(13) 0.0367(9) 0.0216(12) -0.0060(9) 0.0072(9)
C4 0.0683(13) 0.1022(17) 0.0369(9) 0.0257(13) -0.0174(9) -0.0083(10)
C5 0.0551(11) 0.0802(14) 0.0496(10) 0.0067(10) -0.0126(9) -0.0189(10)
C6 0.0569(11) 0.0512(10) 0.0423(9) 0.0029(8) -0.0069(8) -0.0070(8)
C7 0.0499(9) 0.0343(8) 0.0354(8) 0.0011(7) -0.0064(7) -0.0013(6)
C8 0.0341(8) 0.0298(7) 0.0344(7) 0.0018(6) -0.0001(6) 0.0000(6)
C9 0.0416(8) 0.0313(7) 0.0360(7) -0.0032(6) -0.0028(6) 0.0051(6)
C10 0.0458(9) 0.0358(8) 0.0470(9) -0.0043(7) -0.0057(7) 0.0096(7)
C11 0.0641(12) 0.0619(12) 0.0547(11) -0.0081(10) -0.0251(9) 0.0154(9)
C12 0.0886(16) 0.0872(16) 0.0389(10) -0.0188(13) -0.0197(10) 0.0042(10)
C13 0.0757(14) 0.0748(14) 0.0397(9) -0.0136(11) 0.0018(9) -0.0127(9)
C14 0.0503(10) 0.0452(9) 0.0406(8) 0.0002(8) -0.0008(7) -0.0055(7)
C15 0.0493(11) 0.0764(15) 0.1003(17) 0.0188(11) 0.0003(11) 0.0219(13)

loop_
_atom_type_symbol
_atom_type_description
_atom_type_scat_dispersion_real
_atom_type_scat_dispersion_imag
_atom_type_scat_source
C C 0.0033 0.0016 'International Tables Vol C Tables 4.2.6.8 and 6.1.1.4'
H H 0.0000 0.0000 'International Tables Vol C Tables 4.2.6.8 and 6.1.1.4'
N N 0.0061 0.0033 'International Tables Vol C Tables 4.2.6.8 and 6.1.1.4'
O O 0.0106 0.0060 'International Tables Vol C Tables 4.2.6.8 and 6.1.1.4'
Cl Cl 0.1484 0.1585 'International Tables Vol C Tables 4.2.6.8 and 6.1.1.4'

loop_
_geom_angle_atom_site_label_1
_geom_angle_atom_site_label_2
_geom_angle_atom_site_label_3
_geom_angle_site_symmetry_1
_geom_angle_site_symmetry_3
_geom_angle
_geom_angle_publ_flag
C7 N1 N2 . . 114.77(13) ?
C8 N2 N1 . . 119.62(12) ?
C8 N2 H2 . . 121.7(14) ?
N1 N2 H2 . . 118.4(14) ?
C10 O2 C15 . . 117.73(16) ?
C2 C1 C6 . . 117.31(15) ?
C2 C1 C7 . . 121.47(15) ?
C6 C1 C7 . . 121.21(15) ?
C3 C2 C1 . . 121.39(18) ?
C3 C2 Cl1 . . 118.28(15) ?
C1 C2 Cl1 . . 120.32(13) ?
C4 C3 C2 . . 119.72(19) ?
C4 C3 H3 . . 120.1 ?
C2 C3 H3 . . 120.1 ?
C3 C4 C5 . . 120.57(17) ?
C3 C4 H4 . . 119.7 ?
C5 C4 H4 . . 119.7 ?
C4 C5 C6 . . 119.45(19) ?
C4 C5 H5 . . 120.3 ?
C6 C5 H5 . . 120.3 ?
C5 C6 C1 . . 121.52(18) ?
C5 C6 H6 . . 119.2 ?
C1 C6 H6 . . 119.2 ?
N1 C7 C1 . . 120.21(14) ?
N1 C7 H7 . . 119.9 ?
C1 C7 H7 . . 119.9 ?
O1 C8 N2 . . 123.30(13) ?
O1 C8 C9 . . 123.04(13) ?
N2 C8 C9 . . 113.62(12) ?
C14 C9 C10 . . 118.93(15) ?
C14 C9 C8 . . 120.07(14) ?
C10 C9 C8 . . 120.91(14) ?
O2 C10 C11 . . 124.60(16) ?
O2 C10 C9 . . 115.66(14) ?
C11 C10 C9 . . 119.73(17) ?
C12 C11 C10 . . 119.87(19) ?
C12 C11 H11 . . 120.1 ?
C10 C11 H11 . . 120.1 ?
C13 C12 C11 . . 121.35(17) ?
C13 C12 H12 . . 119.3 ?
C11 C12 H12 . . 119.3 ?
C12 C13 C14 . . 118.72(19) ?
C12 C13 H13 . . 120.6 ?
C14 C13 H13 . . 120.6 ?
C13 C14 C9 . . 121.37(17) ?
C13 C14 H14 . . 119.3 ?
C9 C14 H14 . . 119.3 ?
O2 C15 H15A . . 109.5 ?
O2 C15 H15B . . 109.5 ?
H15A C15 H15B . . 109.5 ?
O2 C15 H15C . . 109.5 ?
H15A C15 H15C . . 109.5 ?
H15B C15 H15C . . 109.5 ?

loop_
_geom_bond_atom_site_label_1
_geom_bond_atom_site_label_2
_geom_bond_site_symmetry_2
_geom_bond_distance
_geom_bond_publ_flag
Cl1 C2 . 1.734(2) ?
N1 C7 . 1.2723(19) ?
N1 N2 . 1.3830(17) ?
N2 C8 . 1.3449(18) ?
N2 H2 . 0.895(10) ?
O1 C8 . 1.2241(17) ?
O2 C10 . 1.364(2) ?
O2 C15 . 1.424(2) ?
C1 C2 . 1.391(2) ?
C1 C6 . 1.396(2) ?
C1 C7 . 1.466(2) ?
C2 C3 . 1.383(2) ?
C3 C4 . 1.369(3) ?
C3 H3 . 0.9300 ?
C4 C5 . 1.379(3) ?
C4 H4 . 0.9300 ?
C5 C6 . 1.379(2) ?
C5 H5 . 0.9300 ?
C6 H6 . 0.9300 ?
C7 H7 . 0.9300 ?
C8 C9 . 1.500(2) ?
C9 C14 . 1.389(2) ?
C9 C10 . 1.392(2) ?
C10 C11 . 1.385(2) ?
C11 C12 . 1.377(3) ?
C11 H11 . 0.9300 ?
C12 C13 . 1.371(3) ?
C12 H12 . 0.9300 ?
C13 C14 . 1.379(2) ?
C13 H13 . 0.9300 ?
C14 H14 . 0.9300 ?
C15 H15A . 0.9600 ?
C15 H15B . 0.9600 ?
C15 H15C . 0.9600 ?

loop_
_geom_hbond_atom_site_label_D
_geom_hbond_atom_site_label_H
_geom_hbond_atom_site_label_A
_geom_hbond_site_symmetry_A
_geom_hbond_distance_DH
_geom_hbond_distance_HA
_geom_hbond_distance_DA
_geom_hbond_angle_DHA
N2 H2 O1 8_765 0.895(10) 2.005(11) 2.8791(16) 165(2)

loop_
_cod_related_entry_id
_cod_related_entry_database
_cod_related_entry_code
1 ChemSpider 7832846
